data_4342143
loop_
_publ_author_name
'Maheswari, K.'
'Rao, A. Ramakrishna'
'Reddy, N. Dastagiri'

_publ_section_title
;
 Insertion of benzonitrile into Al-N and ga-N bonds: formation of fused
 carbatriaza-gallanes/alanes and their subsequent synthesis from amidines
 and trimethyl-gallium/aluminum.
;
_journal_issue 4
_journal_name_full 'Inorganic chemistry'
_journal_page_first 2000
_journal_page_last 2008
_journal_paper_doi 10.1021/ic5029096
_journal_volume 54
_journal_year 2015
_chemical_formula_moiety 'C57 H56 Ga4 N8, C7 H8'
_chemical_formula_sum 'C64 H64 Ga4 N8'
_chemical_formula_weight 1224.11
_chemical_name_systematic
;
 ? 
;
_space_group_crystal_system triclinic
_space_group_IT_number 2
_space_group_name_Hall '-P 1'
_space_group_name_H-M_alt 'P -1'
_symmetry_space_group_name_Hall '-P 1'
_symmetry_space_group_name_H-M 'P -1'
_atom_sites_solution_hydrogens geom
_atom_sites_solution_primary direct
_atom_sites_solution_secondary difmap
_audit_creation_date 2014-10-21
_audit_creation_method
;
  Olex2 1.2
  (compiled Oct 26 2012 17:06:22, GUI svn.r4371)
;
_cell_angle_alpha 93.330(2)
_cell_angle_beta 113.944(3)
_cell_angle_gamma 101.566(3)
_cell_formula_units_Z 2
_cell_length_a 14.1348(5)
_cell_length_b 14.1580(4)
_cell_length_c 16.4427(5)
_cell_measurement_reflns_used 9887
_cell_measurement_temperature 149(2)
_cell_measurement_theta_max 29.1767
_cell_measurement_theta_min 3.7094
_cell_volume 2910.33(18)
_computing_cell_refinement
;
CrysAlisPro, Agilent Technologies,
Version 1.171.36.21 (release 14-08-2012 CrysAlis171 .NET)
(compiled Sep 14 2012,17:21:16)
;
_computing_data_collection
;
CrysAlisPro, Agilent Technologies,
Version 1.171.36.21 (release 14-08-2012 CrysAlis171 .NET)
(compiled Sep 14 2012,17:21:16)
;
_computing_data_reduction
;
CrysAlisPro, Agilent Technologies,
Version 1.171.36.21 (release 14-08-2012 CrysAlis171 .NET)
(compiled Sep 14 2012,17:21:16)
;
_computing_molecular_graphics
;
O. V. Dolomanov, L. J. Bourhis, R. J. Gildea, J. A. K. Howard and H. Puschmann,
OLEX2: a complete structure solution, refinement and analysis program.
J. Appl. Cryst. (2009). 42, 339-341.
;
_computing_publication_material
;
O. V. Dolomanov, L. J. Bourhis, R. J. Gildea, J. A. K. Howard and H. Puschmann,
OLEX2: a complete structure solution, refinement and analysis program.
J. Appl. Cryst. (2009). 42, 339-341.
;
_computing_structure_refinement
;
SHELXL, G.M. Sheldrick, Acta Cryst.
(2008). A64, 112-122
;
_computing_structure_solution
;
SHELX, G.M. Sheldrick, Acta Cryst.
(2008). A64, 112-122
;
_diffrn_ambient_temperature 149(2)
_diffrn_detector_area_resol_mean 15.9821
_diffrn_measured_fraction_theta_full 0.992
_diffrn_measured_fraction_theta_max 0.847
_diffrn_measurement_details
;
  1 omega  -42.00   51.00   1.0000   45.0000
omega____ theta____ kappa____ phi______ frames
    -      -17.3397   37.0000 -120.0000 93

  2 omega  -23.00   25.00   1.0000   45.0000
omega____ theta____ kappa____ phi______ frames
    -      -17.3397  -99.0000 -150.0000 48

  3 omega  -85.00   11.00   1.0000   45.0000
omega____ theta____ kappa____ phi______ frames
    -      -17.3397  -77.0000  -30.0000 96

  4 omega  -90.00    6.00   1.0000   45.0000
omega____ theta____ kappa____ phi______ frames
    -      -17.3397  -37.0000   60.0000 96

  5 omega  -86.00    4.00   1.0000   45.0000
omega____ theta____ kappa____ phi______ frames
    -      -17.3397  -57.0000 -150.0000 90

  6 omega  -93.00  -43.00   1.0000   45.0000
omega____ theta____ kappa____ phi______ frames
    -      -17.3397 -178.0000 -150.0000 50

  7 omega   32.00   96.00   1.0000   45.0000
omega____ theta____ kappa____ phi______ frames
    -       19.0585 -178.0000  150.0000 64
;
_diffrn_measurement_device_type 'Xcalibur, Eos'
_diffrn_measurement_method '\w scans'
_diffrn_orient_matrix_UB_11 0.0466835000
_diffrn_orient_matrix_UB_12 0.0198117000
_diffrn_orient_matrix_UB_13 -0.0057959000
_diffrn_orient_matrix_UB_21 -0.0253082000
_diffrn_orient_matrix_UB_22 0.0341585000
_diffrn_orient_matrix_UB_23 -0.0249142000
_diffrn_orient_matrix_UB_31 0.0197056000
_diffrn_orient_matrix_UB_32 0.0334772000
_diffrn_orient_matrix_UB_33 0.0403591000
_diffrn_radiation_monochromator graphite
_diffrn_radiation_type MoK\a
_diffrn_radiation_wavelength 0.71073
_diffrn_reflns_av_R_equivalents 0.0287
_diffrn_reflns_av_unetI/netI 0.0406
_diffrn_reflns_limit_h_max 19
_diffrn_reflns_limit_h_min -19
_diffrn_reflns_limit_k_max 18
_diffrn_reflns_limit_k_min -18
_diffrn_reflns_limit_l_max 22
_diffrn_reflns_limit_l_min -21
_diffrn_reflns_number 31236
_diffrn_reflns_theta_full 25.00
_diffrn_reflns_theta_max 29.24
_diffrn_reflns_theta_min 3.72
_diffrn_source 'Enhance (Mo) X-ray Source'
_exptl_absorpt_coefficient_mu 1.878
_exptl_absorpt_correction_T_max 1.00000
_exptl_absorpt_correction_T_min 0.75514
_exptl_absorpt_correction_type multi-scan
_exptl_absorpt_process_details
;
CrysAlisPro, Agilent Technologies,
Version 1.171.36.21 (release 14-08-2012 CrysAlis171 .NET)
(compiled Sep 14 2012,17:21:16)
Empirical absorption correction using spherical harmonics,
 implemented in SCALE3 ABSPACK scaling algorithm.
;
_exptl_crystal_colour colourless
_exptl_crystal_colour_primary colourless
_exptl_crystal_density_diffrn 1.397
_exptl_crystal_density_method 'not measured'
_exptl_crystal_description block
_exptl_crystal_F_000 1256
_exptl_crystal_size_max 0.36
_exptl_crystal_size_mid 0.24
_exptl_crystal_size_min 0.21
_refine_diff_density_max 0.986
_refine_diff_density_min -0.590
_refine_diff_density_rms 0.070
_refine_ls_extinction_method none
_refine_ls_goodness_of_fit_ref 1.047
_refine_ls_hydrogen_treatment mixed
_refine_ls_matrix_type full
_refine_ls_number_parameters 695
_refine_ls_number_reflns 13415
_refine_ls_number_restraints 0
_refine_ls_restrained_S_all 1.047
_refine_ls_R_factor_all 0.0470
_refine_ls_R_factor_gt 0.0314
_refine_ls_shift/su_max 0.002
_refine_ls_shift/su_mean 0.000
_refine_ls_structure_factor_coef Fsqd
_refine_ls_weighting_details 'calc w=1/[\s^2^(Fo^2^)+(0.0320P)^2^+1.3632P] where P=(Fo^2^+2Fc^2^)/3'
_refine_ls_weighting_scheme calc
_refine_ls_wR_factor_gt 0.0716
_refine_ls_wR_factor_ref 0.0788
_reflns_number_gt 10796
_reflns_number_total 13415
_reflns_threshold_expression >2sigma(I)
_cod_data_source_file ic5029096_si_002.cif
_cod_data_source_block compound_6
_cod_depositor_comments 'Adding full bibliography for 4342142--4342150.cif.'
_cod_original_cell_volume 2910.32(16)
_cod_database_code 4342143
_chemical_oxdiff_formula 'C40 H40 Ga4 N8'
_chemical_oxdiff_usercomment '150 K, COLORLESS, BLOCK, .42 .26 .22'
_reflns_odcompleteness_completeness 99.19
_reflns_odcompleteness_iscentric 1
_reflns_odcompleteness_theta 26.32
_olex2_refinement_description
;
1. Fixed Uiso
 At 1.2 times of:
  H62 of C62, H63 of C63, H61 of C61, H64 of C64, H60 of C60, H43 of C43, H42
  of C42, H44 of C44, H36 of C36, H31 of C31, H13 of C13, H30 of C30, H37 of
  C37, H32 of C32, H54 of C54, H56 of C56, H45 of C45, H11 of C11, H21 of C21,
  H33 of C33, H17 of C17, H23 of C23, H51 of C51, H18 of C18, H53 of C53, H12
  of C12, H41 of C41, H50 of C50, H15 of C15, H49 of C49, H38 of C38, H27 of
  C27, H39 of C39, H20 of C20, H29 of C29, {H6A,H6B,H6C} of C6, H24 of C24, H35
  of C35, H26 of C26, H47 of C47, H19 of C19, H25 of C25, H57 of C57, H48 of
  C48, H55 of C55, H14 of C14, {H9A,H9B,H9C} of C9
 At 1.5 times of:
  {H5A,H5B,H5C} of C5, {H58A,H58B,H58C} of C58, {H8A,H8B,H8C} of C8, {H7A,H7B,
  H7C} of C7
2.a Aromatic/amide H refined with riding coordinates:
 C11(H11), C21(H21), C33(H33), C17(H17), C23(H23), C51(H51), C18(H18),
 C53(H53), C12(H12), C41(H41), C50(H50), C15(H15), C49(H49), C38(H38), C27(H27),
  C39(H39), C20(H20), C29(H29), C24(H24), C35(H35), C26(H26), C47(H47),
 C19(H19), C25(H25), C57(H57), C48(H48), C55(H55), C14(H14), C45(H45), C56(H56),
  C54(H54), C32(H32), C37(H37), C30(H30), C13(H13), C31(H31), C36(H36),
 C44(H44), C42(H42), C43(H43), C60(H60), C64(H64), C61(H61), C63(H63), C62(H62)
2.b Idealised Me refined as rotating group:
 C5(H5A,H5B,H5C), C6(H6A,H6B,H6C), C7(H7A,H7B,H7C), C9(H9A,H9B,H9C), C8(H8A,
 H8B,H8C), C58(H58A,H58B,H58C)
;
_olex2_computing_structure_refinement_long 'ShelXL (Sheldrick, 2008)'
_olex2_computing_structure_solution_long 'ShelXS (Sheldrick, 2008)'

loop_
_space_group_symop_id
_space_group_symop_operation_xyz
1 'x, y, z'
2 '-x, -y, -z'

loop_
_atom_site_label
_atom_site_type_symbol
_atom_site_fract_x
_atom_site_fract_y
_atom_site_fract_z
_atom_site_U_iso_or_equiv
_atom_site_adp_type
_atom_site_occupancy
_atom_site_symmetry_multiplicity
_atom_site_calc_flag
_atom_site_refinement_flags
Ga4 Ga 0.096267(18) 0.770917(16) 0.247522(14) 0.01482(6) Uani 1 1 d .
Ga1 Ga 0.075831(19) 0.960672(16) 0.181714(15) 0.01718(6) Uani 1 1 d .
Ga2 Ga -0.10066(2) 0.600674(17) 0.129794(16) 0.02108(6) Uani 1 1 d .
Ga3 Ga 0.14284(2) 0.764508(18) 0.452198(16) 0.02329(7) Uani 1 1 d .
N1 N -0.00730(14) 0.83528(12) 0.17839(11) 0.0166(4) Uani 1 1 d .
N6 N 0.17742(15) 0.99748(13) 0.31059(12) 0.0199(4) Uani 1 1 d .
N3 N 0.03278(14) 0.63961(12) 0.24164(11) 0.0176(4) Uani 1 1 d .
N2 N -0.16220(14) 0.71559(13) 0.14589(12) 0.0185(4) Uani 1 1 d .
C4 C 0.21763(17) 0.84798(15) 0.14617(13) 0.0178(4) Uani 1 1 d .
N7 N 0.20266(14) 0.78307(13) 0.19802(12) 0.0184(4) Uani 1 1 d .
N8 N 0.16743(16) 0.91836(14) 0.12986(13) 0.0215(4) Uani 1 1 d .
N5 N 0.16587(15) 0.84565(13) 0.36451(11) 0.0190(4) Uani 1 1 d .
C16 C -0.26856(17) 0.69195(15) 0.14029(15) 0.0194(4) Uani 1 1 d .
N4 N 0.13387(15) 0.63008(13) 0.39310(12) 0.0207(4) Uani 1 1 d .
C28 C 0.18947(19) 0.57181(16) 0.45593(14) 0.0227(5) Uani 1 1 d .
C10 C -0.16371(18) 0.88910(15) 0.16255(15) 0.0208(5) Uani 1 1 d .
C5 C 0.0182(2) 1.06397(16) 0.11993(16) 0.0260(5) Uani 1 1 d .
H5A H -0.0496 1.0627 0.1207 0.039 Uiso 1 1 calc R
H5B H 0.0091 1.0539 0.0587 0.039 Uiso 1 1 calc R
H5C H 0.0667 1.1261 0.1500 0.039 Uiso 1 1 calc R
C1 C -0.10948(17) 0.80864(15) 0.16185(13) 0.0170(4) Uani 1 1 d .
C2 C 0.07034(17) 0.58913(15) 0.30775(14) 0.0188(4) Uani 1 1 d .
C46 C 0.29377(17) 0.84276(16) 0.10513(14) 0.0197(4) Uani 1 1 d .
C22 C 0.03537(17) 0.47989(15) 0.28253(14) 0.0194(4) Uani 1 1 d .
C11 C -0.24445(19) 0.90518(18) 0.08523(17) 0.0296(5) Uani 1 1 d .
H11 H -0.2709 0.8618 0.0319 0.036 Uiso 1 1 calc R
C3 C 0.19623(17) 0.94116(15) 0.37690(14) 0.0191(4) Uani 1 1 d .
C21 C -0.2870(2) 0.70513(17) 0.21626(16) 0.0267(5) Uani 1 1 d .
H21 H -0.2303 0.7313 0.2720 0.032 Uiso 1 1 calc R
C40 C 0.23871(19) 1.09744(16) 0.33397(15) 0.0237(5) Uani 1 1 d .
C52 C 0.27216(17) 0.71754(16) 0.22676(15) 0.0209(5) Uani 1 1 d .
C33 C 0.2764(2) 0.54427(19) 0.45192(17) 0.0325(6) Uani 1 1 d .
H33 H 0.2974 0.5609 0.4068 0.039 Uiso 1 1 calc R
C17 C -0.35381(19) 0.65054(18) 0.05839(16) 0.0275(5) Uani 1 1 d .
H17 H -0.3418 0.6398 0.0074 0.033 Uiso 1 1 calc R
C23 C 0.05000(19) 0.43547(16) 0.21247(15) 0.0234(5) Uani 1 1 d .
H23 H 0.0853 0.4730 0.1839 0.028 Uiso 1 1 calc R
C34 C 0.25532(19) 0.99400(16) 0.47188(14) 0.0234(5) Uani 1 1 d .
C51 C 0.39438(19) 0.90692(19) 0.14318(15) 0.0289(5) Uani 1 1 d .
H51 H 0.4137 0.9525 0.1938 0.035 Uiso 1 1 calc R
C18 C -0.4571(2) 0.62494(19) 0.05168(19) 0.0356(6) Uani 1 1 d .
H18 H -0.5141 0.5981 -0.0037 0.043 Uiso 1 1 calc R
C53 C 0.3623(2) 0.74355(19) 0.30759(17) 0.0321(6) Uani 1 1 d .
H53 H 0.3790 0.8041 0.3420 0.038 Uiso 1 1 calc R
C12 C -0.2855(2) 0.9855(2) 0.0874(2) 0.0411(7) Uani 1 1 d .
H12 H -0.3378 0.9973 0.0350 0.049 Uiso 1 1 calc R
C41 C 0.1920(2) 1.17306(17) 0.33951(17) 0.0330(6) Uani 1 1 d .
H41 H 0.1205 1.1593 0.3289 0.040 Uiso 1 1 calc R
C50 C 0.4659(2) 0.9032(2) 0.10604(18) 0.0359(6) Uani 1 1 d .
H50 H 0.5335 0.9455 0.1325 0.043 Uiso 1 1 calc R
C15 C -0.1274(2) 0.95322(17) 0.24236(17) 0.0289(5) Uani 1 1 d .
H15 H -0.0732 0.9434 0.2946 0.035 Uiso 1 1 calc R
C49 C 0.4374(2) 0.83745(19) 0.03038(18) 0.0336(6) Uani 1 1 d .
H49 H 0.4854 0.8352 0.0053 0.040 Uiso 1 1 calc R
C38 C 0.2605(3) 1.0930(2) 0.59824(19) 0.0481(8) Uani 1 1 d .
H38 H 0.2267 1.1268 0.6238 0.058 Uiso 1 1 calc R
C27 C -0.0176(2) 0.42236(17) 0.32457(17) 0.0302(6) Uani 1 1 d .
H27 H -0.0268 0.4510 0.3723 0.036 Uiso 1 1 calc R
C39 C 0.2053(2) 1.04530(19) 0.50951(16) 0.0336(6) Uani 1 1 d .
H39 H 0.1351 1.0479 0.4757 0.040 Uiso 1 1 calc R
C20 C -0.3909(2) 0.67910(19) 0.20897(19) 0.0348(6) Uani 1 1 d .
H20 H -0.4031 0.6888 0.2599 0.042 Uiso 1 1 calc R
C29 C 0.1599(2) 0.5473(2) 0.52391(16) 0.0335(6) Uani 1 1 d .
H29 H 0.1028 0.5672 0.5279 0.040 Uiso 1 1 calc R
C6 C -0.0639(2) 0.61750(18) 0.02411(15) 0.0275(5) Uani 1 1 d .
H6A H -0.0216 0.6825 0.0326 0.033 Uiso 1 1 calc R
H6B H -0.1284 0.6066 -0.0303 0.033 Uiso 1 1 calc R
H6C H -0.0242 0.5713 0.0198 0.033 Uiso 1 1 calc R
C24 C 0.0123(2) 0.33543(17) 0.18483(17) 0.0305(5) Uani 1 1 d .
H24 H 0.0234 0.3060 0.1385 0.037 Uiso 1 1 calc R
C35 C 0.3603(2) 0.9915(2) 0.52304(17) 0.0377(6) Uani 1 1 d .
H35 H 0.3946 0.9571 0.4985 0.045 Uiso 1 1 calc R
C26 C -0.0565(2) 0.32264(18) 0.29548(19) 0.0361(6) Uani 1 1 d .
H26 H -0.0929 0.2848 0.3231 0.043 Uiso 1 1 calc R
C47 C 0.2661(2) 0.77710(18) 0.02933(17) 0.0318(6) Uani 1 1 d .
H47 H 0.1989 0.7339 0.0031 0.038 Uiso 1 1 calc R
C19 C -0.4751(2) 0.63940(19) 0.1276(2) 0.0366(6) Uani 1 1 d .
H19 H -0.5441 0.6222 0.1234 0.044 Uiso 1 1 calc R
C25 C -0.0416(2) 0.27939(18) 0.22596(19) 0.0349(6) Uani 1 1 d .
H25 H -0.0678 0.2125 0.2067 0.042 Uiso 1 1 calc R
C57 C 0.2460(2) 0.62627(18) 0.17740(18) 0.0314(6) Uani 1 1 d .
H57 H 0.1849 0.6076 0.1232 0.038 Uiso 1 1 calc R
C48 C 0.3376(2) 0.77501(19) -0.00792(19) 0.0364(6) Uani 1 1 d .
H48 H 0.3178 0.7308 -0.0595 0.044 Uiso 1 1 calc R
C55 C 0.4017(2) 0.5894(2) 0.2884(2) 0.0406(7) Uani 1 1 d .
H55 H 0.4451 0.5464 0.3088 0.049 Uiso 1 1 calc R
C14 C -0.1722(2) 1.03216(19) 0.2440(2) 0.0403(7) Uani 1 1 d .
H14 H -0.1495 1.0739 0.2977 0.048 Uiso 1 1 calc R
C7 C -0.2054(2) 0.48387(18) 0.1266(2) 0.0448(8) Uani 1 1 d .
H7A H -0.2198 0.4917 0.1785 0.067 Uiso 1 1 calc R
H7B H -0.1771 0.4276 0.1269 0.067 Uiso 1 1 calc R
H7C H -0.2703 0.4753 0.0730 0.067 Uiso 1 1 calc R
C9 C -0.0069(2) 0.7659(2) 0.4411(2) 0.0411(7) Uani 1 1 d .
H9A H -0.0287 0.7167 0.4720 0.049 Uiso 1 1 calc R
H9B H -0.0565 0.7530 0.3786 0.049 Uiso 1 1 calc R
H9C H -0.0055 0.8288 0.4675 0.049 Uiso 1 1 calc R
C45 C 0.3444(2) 1.1190(2) 0.34805(19) 0.0377(6) Uani 1 1 d .
H45 H 0.3762 1.0689 0.3428 0.045 Uiso 1 1 calc R
C56 C 0.3110(2) 0.5625(2) 0.2088(2) 0.0407(7) Uani 1 1 d .
H56 H 0.2929 0.5009 0.1756 0.049 Uiso 1 1 calc R
C8 C 0.2585(3) 0.7886(2) 0.57403(17) 0.0496(8) Uani 1 1 d .
H8A H 0.2654 0.8516 0.6038 0.074 Uiso 1 1 calc R
H8B H 0.3243 0.7866 0.5705 0.074 Uiso 1 1 calc R
H8C H 0.2426 0.7393 0.6075 0.074 Uiso 1 1 calc R
C54 C 0.4282(2) 0.6806(2) 0.33797(19) 0.0412(7) Uani 1 1 d .
H54 H 0.4900 0.6997 0.3915 0.049 Uiso 1 1 calc R
C32 C 0.3319(3) 0.4915(2) 0.51591(19) 0.0465(8) Uani 1 1 d .
H32 H 0.3909 0.4739 0.5139 0.056 Uiso 1 1 calc R
C37 C 0.3643(3) 1.0901(2) 0.64796(18) 0.0521(9) Uani 1 1 d .
H37 H 0.4010 1.1223 0.7070 0.063 Uiso 1 1 calc R
C30 C 0.2151(3) 0.4930(2) 0.58651(18) 0.0457(8) Uani 1 1 d .
H30 H 0.1939 0.4756 0.6314 0.055 Uiso 1 1 calc R
C13 C -0.2495(2) 1.0481(2) 0.1666(2) 0.0448(8) Uani 1 1 d .
H13 H -0.2780 1.1018 0.1675 0.054 Uiso 1 1 calc R
C31 C 0.3006(3) 0.4650(2) 0.58214(19) 0.0487(8) Uani 1 1 d .
H31 H 0.3372 0.4284 0.6237 0.058 Uiso 1 1 calc R
C36 C 0.4141(3) 1.0402(2) 0.61080(19) 0.0510(8) Uani 1 1 d .
H36 H 0.4847 1.0388 0.6447 0.061 Uiso 1 1 calc R
C44 C 0.4038(3) 1.2163(2) 0.3703(2) 0.0518(8) Uani 1 1 d .
H44 H 0.4753 1.2306 0.3806 0.062 Uiso 1 1 calc R
C42 C 0.2509(3) 1.2692(2) 0.3607(2) 0.0490(8) Uani 1 1 d .
H42 H 0.2187 1.3196 0.3640 0.059 Uiso 1 1 calc R
C59 C 0.3870(2) 0.2634(3) 0.15928(19) 0.0454(7) Uani 1 1 d .
C43 C 0.3570(3) 1.2902(2) 0.3769(2) 0.0524(9) Uani 1 1 d .
H43 H 0.3968 1.3547 0.3923 0.063 Uiso 1 1 calc R
C60 C 0.4527(3) 0.3562(3) 0.1772(2) 0.0535(8) Uani 1 1 d .
H60 H 0.4240 0.4102 0.1745 0.064 Uiso 1 1 calc R
C64 C 0.4326(3) 0.1853(3) 0.1654(2) 0.0538(8) Uani 1 1 d .
H64 H 0.3904 0.1221 0.1535 0.065 Uiso 1 1 calc R
C61 C 0.5601(3) 0.3696(3) 0.1990(2) 0.0637(10) Uani 1 1 d .
H61 H 0.6027 0.4323 0.2093 0.076 Uiso 1 1 calc R
C63 C 0.5408(3) 0.2002(3) 0.1891(2) 0.0667(11) Uani 1 1 d .
H63 H 0.5712 0.1471 0.1940 0.080 Uiso 1 1 calc R
C62 C 0.6034(3) 0.2931(4) 0.2055(2) 0.0645(11) Uani 1 1 d .
H62 H 0.6760 0.3028 0.2211 0.077 Uiso 1 1 calc R
C58 C 0.2711(3) 0.2487(3) 0.1350(3) 0.0687(11) Uani 1 1 d .
H58A H 0.2342 0.2547 0.0727 0.103 Uiso 1 1 calc R
H58B H 0.2607 0.2970 0.1719 0.103 Uiso 1 1 calc R
H58C H 0.2434 0.1848 0.1446 0.103 Uiso 1 1 calc R
H8 H 0.175(2) 0.949(2) 0.0927(18) 0.036(8) Uiso 1 1 d .

loop_
_atom_site_aniso_label
_atom_site_aniso_U_11
_atom_site_aniso_U_22
_atom_site_aniso_U_33
_atom_site_aniso_U_23
_atom_site_aniso_U_13
_atom_site_aniso_U_12
Ga4 0.01462(12) 0.01359(11) 0.01592(11) 0.00166(9) 0.00644(9) 0.00311(9)
Ga1 0.01770(12) 0.01408(11) 0.01953(11) 0.00266(9) 0.00755(10) 0.00425(9)
Ga2 0.01758(13) 0.01582(12) 0.02527(13) -0.00293(10) 0.00562(10) 0.00370(9)
Ga3 0.03142(15) 0.02211(13) 0.01680(12) 0.00309(10) 0.01025(11) 0.00761(11)
N1 0.0135(9) 0.0150(9) 0.0193(8) 0.0022(7) 0.0049(7) 0.0038(7)
N6 0.0203(10) 0.0140(9) 0.0215(9) 0.0005(7) 0.0069(8) 0.0011(7)
N3 0.0177(9) 0.0149(9) 0.0205(9) 0.0035(7) 0.0085(8) 0.0042(7)
N2 0.0140(9) 0.0173(9) 0.0242(9) 0.0013(7) 0.0081(8) 0.0044(7)
C4 0.0153(10) 0.0183(10) 0.0161(10) -0.0013(8) 0.0052(9) 0.0007(8)
N7 0.0166(9) 0.0191(9) 0.0216(9) 0.0042(7) 0.0095(8) 0.0053(7)
N8 0.0267(11) 0.0192(10) 0.0242(9) 0.0075(8) 0.0151(9) 0.0074(8)
N5 0.0220(10) 0.0164(9) 0.0168(8) 0.0014(7) 0.0069(8) 0.0040(7)
C16 0.0175(11) 0.0134(10) 0.0281(11) 0.0042(9) 0.0095(10) 0.0055(8)
N4 0.0243(10) 0.0197(9) 0.0202(9) 0.0055(7) 0.0101(8) 0.0076(8)
C28 0.0263(12) 0.0179(11) 0.0213(10) 0.0040(9) 0.0073(10) 0.0062(9)
C10 0.0198(11) 0.0151(10) 0.0309(12) 0.0045(9) 0.0140(10) 0.0040(9)
C5 0.0312(13) 0.0208(11) 0.0294(12) 0.0075(10) 0.0133(11) 0.0116(10)
C1 0.0184(11) 0.0172(10) 0.0152(9) 0.0021(8) 0.0065(9) 0.0054(8)
C2 0.0184(11) 0.0190(11) 0.0229(10) 0.0031(9) 0.0121(9) 0.0056(9)
C46 0.0199(11) 0.0209(11) 0.0220(10) 0.0078(9) 0.0112(9) 0.0071(9)
C22 0.0199(11) 0.0185(11) 0.0227(10) 0.0064(9) 0.0104(9) 0.0073(9)
C11 0.0226(12) 0.0240(12) 0.0393(14) 0.0087(11) 0.0093(11) 0.0067(10)
C3 0.0157(11) 0.0201(11) 0.0205(10) -0.0007(9) 0.0073(9) 0.0046(9)
C21 0.0266(13) 0.0252(12) 0.0313(12) 0.0038(10) 0.0151(11) 0.0070(10)
C40 0.0282(13) 0.0173(11) 0.0218(11) 0.0010(9) 0.0100(10) -0.0006(9)
C52 0.0187(11) 0.0235(11) 0.0274(11) 0.0084(9) 0.0153(10) 0.0071(9)
C33 0.0348(15) 0.0371(14) 0.0273(12) 0.0057(11) 0.0128(11) 0.0135(12)
C17 0.0199(12) 0.0308(13) 0.0294(12) 0.0026(10) 0.0089(10) 0.0051(10)
C23 0.0250(12) 0.0197(11) 0.0284(11) 0.0053(9) 0.0139(10) 0.0059(9)
C34 0.0276(13) 0.0193(11) 0.0183(10) -0.0014(9) 0.0075(10) 0.0013(9)
C51 0.0242(13) 0.0368(14) 0.0214(11) 0.0013(10) 0.0089(10) 0.0013(11)
C18 0.0178(12) 0.0329(14) 0.0468(15) 0.0050(12) 0.0067(12) 0.0022(11)
C53 0.0290(14) 0.0347(14) 0.0311(13) 0.0053(11) 0.0103(11) 0.0104(11)
C12 0.0243(14) 0.0333(15) 0.069(2) 0.0241(14) 0.0182(14) 0.0138(12)
C41 0.0331(14) 0.0226(12) 0.0355(13) -0.0024(10) 0.0099(12) 0.0023(11)
C50 0.0209(13) 0.0500(17) 0.0369(14) 0.0115(13) 0.0139(12) 0.0041(12)
C15 0.0338(14) 0.0232(12) 0.0374(13) 0.0044(10) 0.0228(12) 0.0073(10)
C49 0.0362(15) 0.0356(14) 0.0461(15) 0.0168(12) 0.0293(13) 0.0170(12)
C38 0.074(2) 0.0424(17) 0.0331(14) -0.0052(13) 0.0271(16) 0.0181(16)
C27 0.0383(15) 0.0248(12) 0.0339(13) 0.0069(10) 0.0226(12) 0.0051(11)
C39 0.0417(16) 0.0334(14) 0.0263(12) -0.0002(11) 0.0150(12) 0.0108(12)
C20 0.0375(15) 0.0375(15) 0.0473(15) 0.0175(13) 0.0310(14) 0.0166(12)
C29 0.0358(15) 0.0411(15) 0.0285(12) 0.0122(11) 0.0163(12) 0.0123(12)
C6 0.0247(12) 0.0348(13) 0.0213(11) -0.0020(10) 0.0054(10) 0.0153(11)
C24 0.0342(14) 0.0233(12) 0.0373(13) -0.0008(10) 0.0184(12) 0.0089(11)
C35 0.0309(15) 0.0381(15) 0.0310(13) -0.0054(11) 0.0030(12) 0.0054(12)
C26 0.0411(16) 0.0227(13) 0.0488(16) 0.0108(12) 0.0264(14) 0.0001(11)
C47 0.0353(14) 0.0249(13) 0.0367(13) -0.0049(11) 0.0228(12) -0.0026(11)
C19 0.0215(13) 0.0361(15) 0.0624(18) 0.0211(13) 0.0248(14) 0.0104(11)
C25 0.0388(15) 0.0163(12) 0.0500(16) 0.0040(11) 0.0198(13) 0.0061(11)
C57 0.0258(13) 0.0275(13) 0.0413(14) 0.0031(11) 0.0135(12) 0.0101(11)
C48 0.0505(18) 0.0273(13) 0.0420(15) -0.0008(11) 0.0320(14) 0.0078(12)
C55 0.0372(16) 0.0466(17) 0.0612(18) 0.0307(15) 0.0332(15) 0.0271(13)
C14 0.0529(18) 0.0223(13) 0.0638(19) 0.0022(13) 0.0428(17) 0.0100(12)
C7 0.0221(13) 0.0195(13) 0.076(2) 0.0036(13) 0.0069(14) 0.0004(10)
C9 0.0222(13) 0.0340(15) 0.0615(18) 0.0249(14) 0.0112(13) 0.0048(11)
C45 0.0308(14) 0.0345(15) 0.0443(15) -0.0011(12) 0.0172(13) 0.0001(12)
C56 0.0386(16) 0.0287(14) 0.0660(19) 0.0096(13) 0.0291(16) 0.0168(12)
C8 0.067(2) 0.0380(16) 0.0244(13) 0.0054(12) 0.0019(14) 0.0082(15)
C54 0.0281(15) 0.0583(19) 0.0364(14) 0.0165(14) 0.0087(12) 0.0171(13)
C32 0.0425(17) 0.0528(19) 0.0439(16) 0.0051(14) 0.0092(14) 0.0317(15)
C37 0.071(2) 0.0404(17) 0.0231(13) -0.0076(12) 0.0035(15) 0.0073(16)
C30 0.062(2) 0.0442(17) 0.0306(14) 0.0215(13) 0.0183(14) 0.0124(15)
C13 0.0427(17) 0.0245(14) 0.090(2) 0.0184(15) 0.0456(18) 0.0174(13)
C31 0.063(2) 0.0409(17) 0.0328(14) 0.0151(13) 0.0041(15) 0.0247(15)
C36 0.0437(18) 0.0482(18) 0.0316(14) -0.0090(13) -0.0067(14) 0.0019(15)
C44 0.0370(17) 0.0495(19) 0.0542(19) -0.0014(15) 0.0184(15) -0.0161(15)
C42 0.067(2) 0.0195(13) 0.0478(17) -0.0022(12) 0.0145(16) 0.0070(14)
C59 0.0441(18) 0.065(2) 0.0358(15) 0.0163(14) 0.0202(14) 0.0224(16)
C43 0.061(2) 0.0257(15) 0.0532(18) -0.0037(13) 0.0198(17) -0.0130(15)
C60 0.066(2) 0.054(2) 0.0427(17) 0.0040(15) 0.0225(17) 0.0230(18)
C64 0.061(2) 0.055(2) 0.0508(18) 0.0167(16) 0.0238(17) 0.0234(17)
C61 0.052(2) 0.080(3) 0.0427(18) 0.0003(18) 0.0123(17) 0.003(2)
C63 0.071(3) 0.094(3) 0.052(2) 0.019(2) 0.027(2) 0.050(2)
C62 0.0388(19) 0.118(4) 0.0350(17) 0.013(2) 0.0130(15) 0.021(2)
C58 0.053(2) 0.098(3) 0.071(2) 0.033(2) 0.034(2) 0.031(2)

loop_
_atom_type_symbol
_atom_type_description
_atom_type_scat_dispersion_real
_atom_type_scat_dispersion_imag
_atom_type_scat_source
C C 0.0033 0.0016 'International Tables Vol C Tables 4.2.6.8 and 6.1.1.4'
H H 0.0000 0.0000 'International Tables Vol C Tables 4.2.6.8 and 6.1.1.4'
Ga Ga 0.2307 1.6083 'International Tables Vol C Tables 4.2.6.8 and 6.1.1.4'
N N 0.0061 0.0033 'International Tables Vol C Tables 4.2.6.8 and 6.1.1.4'

loop_
_geom_angle_atom_site_label_1
_geom_angle_atom_site_label_2
_geom_angle_atom_site_label_3
_geom_angle
N1 Ga4 Ga1 38.54(5)
N1 Ga4 N7 106.90(7)
N1 Ga4 N5 105.66(8)
N3 Ga4 Ga1 148.60(5)
N3 Ga4 N1 110.53(8)
N3 Ga4 N7 111.07(8)
N3 Ga4 N5 115.43(7)
N7 Ga4 Ga1 82.03(5)
N5 Ga4 Ga1 85.61(5)
N5 Ga4 N7 106.77(8)
N1 Ga1 Ga4 38.13(5)
N1 Ga1 N6 102.72(7)
N1 Ga1 N8 98.53(8)
N1 Ga1 C5 124.92(9)
N6 Ga1 Ga4 75.57(5)
N8 Ga1 Ga4 77.95(6)
N8 Ga1 N6 100.89(8)
C5 Ga1 Ga4 162.99(7)
C5 Ga1 N6 116.94(9)
C5 Ga1 N8 108.95(9)
N3 Ga2 N2 97.29(7)
N3 Ga2 C6 108.42(9)
C6 Ga2 N2 106.34(9)
C7 Ga2 N3 115.75(11)
C7 Ga2 N2 105.14(10)
C7 Ga2 C6 120.70(12)
N5 Ga3 N4 100.15(7)
N5 Ga3 C9 105.94(9)
N4 Ga3 C9 107.52(10)
C8 Ga3 N5 117.21(11)
C8 Ga3 N4 107.17(11)
C8 Ga3 C9 117.18(14)
Ga4 N1 Ga1 103.33(8)
C1 N1 Ga4 123.88(14)
C1 N1 Ga1 128.97(15)
C3 N6 Ga1 128.60(14)
C3 N6 C40 117.78(17)
C40 N6 Ga1 113.61(13)
Ga4 N3 Ga2 108.08(8)
C2 N3 Ga4 122.93(15)
C2 N3 Ga2 128.70(15)
C16 N2 Ga2 116.58(13)
C1 N2 Ga2 123.99(14)
C1 N2 C16 119.43(18)
N7 C4 C46 120.22(19)
N8 C4 N7 121.8(2)
N8 C4 C46 117.95(19)
C4 N7 Ga4 125.72(15)
C4 N7 C52 119.94(18)
C52 N7 Ga4 114.25(13)
Ga1 N8 H8 115(2)
C4 N8 Ga1 130.71(16)
C4 N8 H8 114(2)
Ga4 N5 Ga3 109.45(8)
C3 N5 Ga4 121.71(14)
C3 N5 Ga3 126.24(14)
C21 C16 N2 121.2(2)
C17 C16 N2 119.5(2)
C17 C16 C21 119.2(2)
C28 N4 Ga3 113.62(13)
C2 N4 Ga3 126.13(15)
C2 N4 C28 119.40(18)
C33 C28 N4 120.5(2)
C29 C28 N4 119.9(2)
C29 C28 C33 119.5(2)
C11 C10 C1 122.2(2)
C11 C10 C15 119.1(2)
C15 C10 C1 118.6(2)
Ga1 C5 H5A 109.5
Ga1 C5 H5B 109.5
Ga1 C5 H5C 109.5
H5A C5 H5B 109.5
H5A C5 H5C 109.5
H5B C5 H5C 109.5
N1 C1 N2 122.44(19)
N1 C1 C10 116.57(18)
N2 C1 C10 120.99(19)
N3 C2 N4 123.6(2)
N3 C2 C22 116.07(18)
N4 C2 C22 120.30(19)
C51 C46 C4 119.42(19)
C47 C46 C4 121.6(2)
C47 C46 C51 119.0(2)
C23 C22 C2 119.73(19)
C23 C22 C27 119.0(2)
C27 C22 C2 121.2(2)
C10 C11 H11 119.9
C12 C11 C10 120.1(2)
C12 C11 H11 119.9
N6 C3 C34 116.47(18)
N5 C3 N6 125.47(19)
N5 C3 C34 118.05(19)
C16 C21 H21 120.1
C16 C21 C20 119.8(2)
C20 C21 H21 120.1
C41 C40 N6 120.8(2)
C45 C40 N6 120.1(2)
C45 C40 C41 119.1(2)
C53 C52 N7 119.8(2)
C53 C52 C57 119.3(2)
C57 C52 N7 120.8(2)
C28 C33 H33 120.3
C28 C33 C32 119.5(3)
C32 C33 H33 120.3
C16 C17 H17 119.7
C16 C17 C18 120.6(2)
C18 C17 H17 119.7
C22 C23 H23 119.8
C24 C23 C22 120.4(2)
C24 C23 H23 119.8
C39 C34 C3 120.3(2)
C39 C34 C35 119.3(2)
C35 C34 C3 120.3(2)
C46 C51 H51 119.9
C50 C51 C46 120.2(2)
C50 C51 H51 119.9
C17 C18 H18 120.1
C19 C18 C17 119.9(2)
C19 C18 H18 120.1
C52 C53 H53 119.6
C52 C53 C54 120.8(2)
C54 C53 H53 119.6
C11 C12 H12 119.9
C13 C12 C11 120.3(3)
C13 C12 H12 119.9
C40 C41 H41 119.7
C40 C41 C42 120.6(3)
C42 C41 H41 119.7
C51 C50 H50 119.8
C49 C50 C51 120.4(2)
C49 C50 H50 119.8
C10 C15 H15 120.0
C10 C15 C14 120.0(3)
C14 C15 H15 120.0
C50 C49 H49 120.3
C48 C49 C50 119.4(2)
C48 C49 H49 120.3
C39 C38 H38 119.9
C37 C38 H38 119.9
C37 C38 C39 120.2(3)
C22 C27 H27 119.9
C26 C27 C22 120.2(2)
C26 C27 H27 119.9
C34 C39 C38 119.8(3)
C34 C39 H39 120.1
C38 C39 H39 120.1
C21 C20 H20 119.7
C19 C20 C21 120.7(2)
C19 C20 H20 119.7
C28 C29 H29 119.8
C28 C29 C30 120.3(3)
C30 C29 H29 119.8
Ga2 C6 H6A 109.5
Ga2 C6 H6B 109.5
Ga2 C6 H6C 109.5
H6A C6 H6B 109.5
H6A C6 H6C 109.5
H6B C6 H6C 109.5
C23 C24 H24 119.9
C25 C24 C23 120.1(2)
C25 C24 H24 119.9
C34 C35 H35 120.0
C36 C35 C34 119.9(3)
C36 C35 H35 120.0
C27 C26 H26 119.9
C25 C26 C27 120.3(2)
C25 C26 H26 119.9
C46 C47 H47 119.8
C46 C47 C48 120.3(2)
C48 C47 H47 119.8
C18 C19 H19 120.1
C20 C19 C18 119.8(2)
C20 C19 H19 120.1
C24 C25 H25 120.0
C26 C25 C24 120.0(2)
C26 C25 H25 120.0
C52 C57 H57 120.1
C52 C57 C56 119.9(2)
C56 C57 H57 120.1
C49 C48 C47 120.7(2)
C49 C48 H48 119.6
C47 C48 H48 119.6
C56 C55 H55 120.2
C56 C55 C54 119.6(3)
C54 C55 H55 120.2
C15 C14 H14 120.0
C13 C14 C15 119.9(3)
C13 C14 H14 120.0
Ga2 C7 H7A 109.5
Ga2 C7 H7B 109.5
Ga2 C7 H7C 109.5
H7A C7 H7B 109.5
H7A C7 H7C 109.5
H7B C7 H7C 109.5
Ga3 C9 H9A 109.5
Ga3 C9 H9B 109.5
Ga3 C9 H9C 109.5
H9A C9 H9B 109.5
H9A C9 H9C 109.5
H9B C9 H9C 109.5
C40 C45 H45 120.0
C40 C45 C44 120.1(3)
C44 C45 H45 120.0
C57 C56 H56 119.7
C55 C56 C57 120.7(3)
C55 C56 H56 119.7
Ga3 C8 H8A 109.5
Ga3 C8 H8B 109.5
Ga3 C8 H8C 109.5
H8A C8 H8B 109.5
H8A C8 H8C 109.5
H8B C8 H8C 109.5
C53 C54 H54 120.1
C55 C54 C53 119.7(3)
C55 C54 H54 120.1
C33 C32 H32 119.5
C31 C32 C33 120.9(3)
C31 C32 H32 119.5
C38 C37 H37 120.0
C36 C37 C38 120.1(3)
C36 C37 H37 120.0
C29 C30 H30 119.9
C31 C30 C29 120.2(3)
C31 C30 H30 119.9
C12 C13 H13 119.8
C14 C13 C12 120.5(3)
C14 C13 H13 119.8
C32 C31 H31 120.2
C30 C31 C32 119.5(3)
C30 C31 H31 120.2
C35 C36 H36 119.7
C37 C36 C35 120.6(3)
C37 C36 H36 119.7
C45 C44 H44 119.9
C43 C44 C45 120.2(3)
C43 C44 H44 119.9
C41 C42 H42 120.0
C43 C42 C41 120.1(3)
C43 C42 H42 120.0
C60 C59 C58 121.1(3)
C64 C59 C60 117.9(3)
C64 C59 C58 121.1(3)
C44 C43 C42 120.0(3)
C44 C43 H43 120.0
C42 C43 H43 120.0
C59 C60 H60 119.5
C61 C60 C59 120.9(3)
C61 C60 H60 119.5
C59 C64 H64 119.8
C59 C64 C63 120.4(4)
C63 C64 H64 119.8
C60 C61 H61 119.8
C62 C61 C60 120.4(4)
C62 C61 H61 119.8
C64 C63 H63 119.9
C62 C63 C64 120.2(4)
C62 C63 H63 119.9
C61 C62 C63 120.2(4)
C61 C62 H62 119.9
C63 C62 H62 119.9
C59 C58 H58A 109.5
C59 C58 H58B 109.5
C59 C58 H58C 109.5
H58A C58 H58B 109.5
H58A C58 H58C 109.5
H58B C58 H58C 109.5

loop_
_geom_bond_atom_site_label_1
_geom_bond_atom_site_label_2
_geom_bond_distance
Ga4 Ga1 2.9778(3)
Ga4 N1 1.8895(17)
Ga4 N3 1.8735(17)
Ga4 N7 1.9646(18)
Ga4 N5 1.8967(17)
Ga1 N1 1.9067(17)
Ga1 N6 1.9813(18)
Ga1 N8 1.977(2)
Ga1 C5 1.953(2)
Ga2 N3 1.9732(17)
Ga2 N2 2.0441(18)
Ga2 C6 2.020(2)
Ga2 C7 1.968(3)
Ga3 N5 1.9819(17)
Ga3 N4 2.0424(18)
Ga3 C9 2.054(3)
Ga3 C8 1.960(3)
N1 C1 1.324(3)
N6 C3 1.359(3)
N6 C40 1.441(3)
N3 C2 1.322(3)
N2 C16 1.436(3)
N2 C1 1.329(3)
C4 N7 1.332(3)
C4 N8 1.315(3)
C4 C46 1.495(3)
N7 C52 1.445(3)
N8 H8 0.80(3)
N5 C3 1.311(3)
C16 C21 1.386(3)
C16 C17 1.385(3)
N4 C28 1.437(3)
N4 C2 1.336(3)
C28 C33 1.385(3)
C28 C29 1.382(3)
C10 C1 1.497(3)
C10 C11 1.390(3)
C10 C15 1.392(3)
C5 H5A 0.9600
C5 H5B 0.9600
C5 H5C 0.9600
C2 C22 1.504(3)
C46 C51 1.390(3)
C46 C47 1.376(3)
C22 C23 1.388(3)
C22 C27 1.394(3)
C11 H11 0.9300
C11 C12 1.382(4)
C3 C34 1.500(3)
C21 H21 0.9300
C21 C20 1.393(3)
C40 C41 1.383(3)
C40 C45 1.381(4)
C52 C53 1.381(3)
C52 C57 1.381(3)
C33 H33 0.9300
C33 C32 1.392(4)
C17 H17 0.9300
C17 C18 1.388(3)
C23 H23 0.9300
C23 C24 1.387(3)
C34 C39 1.385(3)
C34 C35 1.386(4)
C51 H51 0.9300
C51 C50 1.384(3)
C18 H18 0.9300
C18 C19 1.383(4)
C53 H53 0.9300
C53 C54 1.384(4)
C12 H12 0.9300
C12 C13 1.374(4)
C41 H41 0.9300
C41 C42 1.387(4)
C50 H50 0.9300
C50 C49 1.373(4)
C15 H15 0.9300
C15 C14 1.395(4)
C49 H49 0.9300
C49 C48 1.372(4)
C38 H38 0.9300
C38 C39 1.394(4)
C38 C37 1.371(5)
C27 H27 0.9300
C27 C26 1.386(3)
C39 H39 0.9300
C20 H20 0.9300
C20 C19 1.369(4)
C29 H29 0.9300
C29 C30 1.393(4)
C6 H6A 0.9600
C6 H6B 0.9600
C6 H6C 0.9600
C24 H24 0.9300
C24 C25 1.381(4)
C35 H35 0.9300
C35 C36 1.385(4)
C26 H26 0.9300
C26 C25 1.376(4)
C47 H47 0.9300
C47 C48 1.382(3)
C19 H19 0.9300
C25 H25 0.9300
C57 H57 0.9300
C57 C56 1.389(4)
C48 H48 0.9300
C55 H55 0.9300
C55 C56 1.374(4)
C55 C54 1.382(4)
C14 H14 0.9300
C14 C13 1.367(4)
C7 H7A 0.9600
C7 H7B 0.9600
C7 H7C 0.9600
C9 H9A 0.9600
C9 H9B 0.9600
C9 H9C 0.9600
C45 H45 0.9300
C45 C44 1.402(4)
C56 H56 0.9300
C8 H8A 0.9600
C8 H8B 0.9600
C8 H8C 0.9600
C54 H54 0.9300
C32 H32 0.9300
C32 C31 1.376(4)
C37 H37 0.9300
C37 C36 1.366(5)
C30 H30 0.9300
C30 C31 1.373(5)
C13 H13 0.9300
C31 H31 0.9300
C36 H36 0.9300
C44 H44 0.9300
C44 C43 1.366(5)
C42 H42 0.9300
C42 C43 1.378(5)
C59 C60 1.385(5)
C59 C64 1.377(4)
C59 C58 1.487(4)
C43 H43 0.9300
C60 H60 0.9300
C60 C61 1.380(5)
C64 H64 0.9300
C64 C63 1.382(5)
C61 H61 0.9300
C61 C62 1.336(5)
C63 H63 0.9300
C63 C62 1.373(6)
C62 H62 0.9300
C58 H58A 0.9600
C58 H58B 0.9600
C58 H58C 0.9600

loop_
_geom_torsion_atom_site_label_1
_geom_torsion_atom_site_label_2
_geom_torsion_atom_site_label_3
_geom_torsion_atom_site_label_4
_geom_torsion
Ga4 Ga1 N1 C1 158.2(2)
Ga4 Ga1 N6 C3 -16.57(18)
Ga4 Ga1 N6 C40 162.63(16)
Ga4 Ga1 N8 C4 -11.83(19)
Ga4 N1 C1 N2 -38.1(3)
Ga4 N1 C1 C10 141.51(16)
Ga4 N3 C2 N4 21.1(3)
Ga4 N3 C2 C22 -160.28(14)
Ga4 N7 C52 C53 -84.8(2)
Ga4 N7 C52 C57 90.9(2)
Ga4 N5 C3 N6 3.8(3)
Ga4 N5 C3 C34 -177.17(16)
Ga1 Ga4 N1 C1 -159.7(2)
Ga1 Ga4 N3 Ga2 15.59(16)
Ga1 Ga4 N3 C2 -158.71(12)
Ga1 Ga4 N7 C4 -11.00(16)
Ga1 Ga4 N7 C52 165.44(14)
Ga1 Ga4 N5 Ga3 151.26(8)
Ga1 Ga4 N5 C3 -11.53(17)
Ga1 N1 C1 N2 167.73(15)
Ga1 N1 C1 C10 -12.7(3)
Ga1 N6 C3 N5 14.8(3)
Ga1 N6 C3 C34 -164.23(16)
Ga1 N6 C40 C41 73.4(2)
Ga1 N6 C40 C45 -104.3(2)
Ga2 N3 C2 N4 -151.90(17)
Ga2 N3 C2 C22 26.7(3)
Ga2 N2 C16 C21 108.0(2)
Ga2 N2 C16 C17 -68.6(2)
Ga2 N2 C1 N1 -7.4(3)
Ga2 N2 C1 C10 173.01(15)
Ga3 N5 C3 N6 -155.93(17)
Ga3 N5 C3 C34 23.1(3)
Ga3 N4 C28 C33 -116.2(2)
Ga3 N4 C28 C29 60.3(3)
Ga3 N4 C2 N3 24.9(3)
Ga3 N4 C2 C22 -153.61(16)
N1 Ga4 Ga1 N6 134.10(10)
N1 Ga4 Ga1 N8 -121.17(10)
N1 Ga4 Ga1 C5 -5.2(3)
N1 Ga4 N3 Ga2 23.83(11)
N1 Ga4 N3 C2 -150.46(17)
N1 Ga4 N7 C4 18.78(18)
N1 Ga4 N7 C52 -164.79(14)
N1 Ga4 N5 Ga3 118.00(9)
N1 Ga4 N5 C3 -44.79(19)
N1 Ga1 N6 C3 10.5(2)
N1 Ga1 N6 C40 -170.34(15)
N1 Ga1 N8 C4 -44.1(2)
N6 Ga1 N1 Ga4 -45.48(10)
N6 Ga1 N1 C1 112.73(18)
N6 Ga1 N8 C4 60.7(2)
N6 C3 C34 C39 72.4(3)
N6 C3 C34 C35 -108.0(3)
N6 C40 C41 C42 -179.0(2)
N6 C40 C45 C44 179.6(2)
N3 Ga4 Ga1 N1 12.44(13)
N3 Ga4 Ga1 N6 146.55(12)
N3 Ga4 Ga1 N8 -108.72(12)
N3 Ga4 Ga1 C5 7.2(3)
N3 Ga4 N1 Ga1 -173.12(7)
N3 Ga4 N1 C1 27.23(19)
N3 Ga4 N7 C4 139.43(16)
N3 Ga4 N7 C52 -44.14(16)
N3 Ga4 N5 Ga3 -4.45(12)
N3 Ga4 N5 C3 -167.23(16)
N3 Ga2 N2 C16 -126.76(15)
N3 Ga2 N2 C1 52.49(17)
N3 C2 C22 C23 53.7(3)
N3 C2 C22 C27 -122.3(2)
N2 Ga2 N3 Ga4 -49.36(9)
N2 Ga2 N3 C2 124.51(19)
N2 C16 C21 C20 -178.3(2)
N2 C16 C17 C18 178.5(2)
C4 N7 C52 C53 91.9(3)
C4 N7 C52 C57 -92.5(3)
C4 C46 C51 C50 -179.9(2)
C4 C46 C47 C48 179.0(2)
N7 Ga4 Ga1 N1 130.31(10)
N7 Ga4 Ga1 N6 -95.59(8)
N7 Ga4 Ga1 N8 9.14(8)
N7 Ga4 Ga1 C5 125.1(3)
N7 Ga4 N1 Ga1 -52.12(9)
N7 Ga4 N1 C1 148.23(16)
N7 Ga4 N3 Ga2 -94.65(9)
N7 Ga4 N3 C2 91.05(18)
N7 Ga4 N5 Ga3 -128.44(9)
N7 Ga4 N5 C3 68.77(18)
N7 C4 N8 Ga1 8.0(3)
N7 C4 C46 C51 -102.2(2)
N7 C4 C46 C47 79.1(3)
N7 C52 C53 C54 177.8(2)
N7 C52 C57 C56 -176.5(2)
N8 Ga1 N1 Ga4 57.80(9)
N8 Ga1 N1 C1 -143.99(18)
N8 Ga1 N6 C3 -91.0(2)
N8 Ga1 N6 C40 88.23(16)
N8 C4 N7 Ga4 6.8(3)
N8 C4 N7 C52 -169.44(19)
N8 C4 C46 C51 77.4(3)
N8 C4 C46 C47 -101.3(3)
N5 Ga4 Ga1 N1 -122.05(10)
N5 Ga4 Ga1 N6 12.05(8)
N5 Ga4 Ga1 N8 116.78(8)
N5 Ga4 Ga1 C5 -127.3(3)
N5 Ga4 N1 Ga1 61.36(9)
N5 Ga4 N1 C1 -98.30(17)
N5 Ga4 N3 Ga2 143.64(8)
N5 Ga4 N3 C2 -30.7(2)
N5 Ga4 N7 C4 -93.94(17)
N5 Ga4 N7 C52 82.49(15)
N5 Ga3 N4 C28 138.44(15)
N5 Ga3 N4 C2 -52.22(19)
N5 C3 C34 C39 -106.6(3)
N5 C3 C34 C35 72.9(3)
C16 N2 C1 N1 171.80(19)
C16 N2 C1 C10 -7.8(3)
C16 C21 C20 C19 0.8(4)
C16 C17 C18 C19 -1.0(4)
N4 Ga3 N5 Ga4 31.27(10)
N4 Ga3 N5 C3 -166.92(18)
N4 C28 C33 C32 177.2(2)
N4 C28 C29 C30 -178.4(2)
N4 C2 C22 C23 -127.7(2)
N4 C2 C22 C27 56.3(3)
C28 N4 C2 N3 -166.3(2)
C28 N4 C2 C22 15.2(3)
C28 C33 C32 C31 1.0(4)
C28 C29 C30 C31 1.3(4)
C10 C11 C12 C13 -2.3(4)
C10 C15 C14 C13 -1.9(4)
C5 Ga1 N1 Ga4 178.14(9)
C5 Ga1 N1 C1 -23.7(2)
C5 Ga1 N6 C3 151.09(19)
C5 Ga1 N6 C40 -29.72(19)
C5 Ga1 N8 C4 -175.7(2)
C1 N2 C16 C21 -71.3(3)
C1 N2 C16 C17 112.1(2)
C1 C10 C11 C12 -174.2(2)
C1 C10 C15 C14 176.4(2)
C2 N4 C28 C33 73.7(3)
C2 N4 C28 C29 -109.8(3)
C2 C22 C23 C24 -176.1(2)
C2 C22 C27 C26 174.9(2)
C46 C4 N7 Ga4 -173.66(14)
C46 C4 N7 C52 10.1(3)
C46 C4 N8 Ga1 -171.53(15)
C46 C51 C50 C49 1.2(4)
C46 C47 C48 C49 0.6(4)
C22 C23 C24 C25 1.0(4)
C22 C27 C26 C25 1.1(4)
C11 C10 C1 N1 113.4(2)
C11 C10 C1 N2 -67.0(3)
C11 C10 C15 C14 0.2(3)
C11 C12 C13 C14 0.5(4)
C3 N6 C40 C41 -107.4(3)
C3 N6 C40 C45 75.0(3)
C3 C34 C39 C38 179.1(2)
C3 C34 C35 C36 -179.7(2)
C21 C16 C17 C18 1.8(3)
C21 C20 C19 C18 0.0(4)
C40 N6 C3 N5 -164.4(2)
C40 N6 C3 C34 16.6(3)
C40 C41 C42 C43 -0.3(4)
C40 C45 C44 C43 -0.9(5)
C52 C53 C54 C55 -2.1(4)
C52 C57 C56 C55 -0.4(4)
C33 C28 C29 C30 -1.8(4)
C33 C32 C31 C30 -1.6(5)
C17 C16 C21 C20 -1.7(3)
C17 C18 C19 C20 0.1(4)
C23 C22 C27 C26 -1.2(4)
C23 C24 C25 C26 -1.1(4)
C34 C35 C36 C37 0.6(5)
C51 C46 C47 C48 0.3(4)
C51 C50 C49 C48 -0.3(4)
C53 C52 C57 C56 -0.8(4)
C41 C40 C45 C44 1.9(4)
C41 C42 C43 C44 1.3(5)
C50 C49 C48 C47 -0.6(4)
C15 C10 C1 N1 -62.7(3)
C15 C10 C1 N2 116.9(2)
C15 C10 C11 C12 1.9(4)
C15 C14 C13 C12 1.6(4)
C38 C37 C36 C35 -0.4(5)
C27 C22 C23 C24 0.1(3)
C27 C26 C25 C24 0.0(4)
C39 C34 C35 C36 -0.1(4)
C39 C38 C37 C36 -0.3(5)
C29 C28 C33 C32 0.6(4)
C29 C30 C31 C32 0.4(5)
C6 Ga2 N3 Ga4 60.61(11)
C6 Ga2 N3 C2 -125.52(19)
C6 Ga2 N2 C16 121.56(16)
C6 Ga2 N2 C1 -59.19(18)
C35 C34 C39 C38 -0.5(4)
C47 C46 C51 C50 -1.2(4)
C57 C52 C53 C54 2.1(4)
C7 Ga2 N3 Ga4 -160.09(11)
C7 Ga2 N3 C2 13.8(2)
C7 Ga2 N2 C16 -7.53(18)
C7 Ga2 N2 C1 171.72(18)
C9 Ga3 N5 Ga4 -80.40(12)
C9 Ga3 N5 C3 81.4(2)
C9 Ga3 N4 C28 -111.13(17)
C9 Ga3 N4 C2 58.2(2)
C45 C40 C41 C42 -1.3(4)
C45 C44 C43 C42 -0.7(5)
C56 C55 C54 C53 0.9(4)
C8 Ga3 N5 Ga4 146.69(13)
C8 Ga3 N5 C3 -51.5(2)
C8 Ga3 N4 C28 15.65(19)
C8 Ga3 N4 C2 -175.0(2)
C54 C55 C56 C57 0.4(4)
C37 C38 C39 C34 0.7(4)
C59 C60 C61 C62 -1.7(5)
C59 C64 C63 C62 -1.0(5)
C60 C59 C64 C63 0.3(5)
C60 C61 C62 C63 1.0(5)
C64 C59 C60 C61 1.1(5)
C64 C63 C62 C61 0.3(5)
C58 C59 C60 C61 -179.4(3)
C58 C59 C64 C63 -179.2(3)
